data_1513063
loop_
_publ_author_name
'Ivanova, Bojidarka'
'Spiteller, Michael'

_publ_section_title
;
 Conformation, optical properties, and absolute configuration of
 2',3'-Isopropylideneadenosines: theoretical vs. experimental study
;
_journal_name_full 'Journal of Molecular Structure'
_journal_page_first 303
_journal_paper_doi 10.1016/j.molstruc.2011.08.027
_journal_volume 1004
_journal_year 2011
_chemical_formula_sum 'C36 H39 N O'
_chemical_formula_weight 501.68
_space_group_IT_number 19
_symmetry_space_group_name_Hall 'P 2ac 2ab'
_symmetry_space_group_name_H-M 'P 21 21 21'
_atom_sites_solution_hydrogens geom
_atom_sites_solution_primary direct
_atom_sites_solution_secondary difmap
_audit_creation_method SHELXL-97
_cell_angle_alpha 90.00
_cell_angle_beta 90.00
_cell_angle_gamma 90.00
_cell_formula_units_Z 4
_cell_length_a 9.8714(7)
_cell_length_b 15.9402(11)
_cell_length_c 18.5446(13)
_cell_measurement_temperature 300(2)
_cell_volume 2918.0(4)
_computing_structure_refinement 'SHELXL-97 (Sheldrick, 1997)'
_computing_structure_solution 'SHELXS-97 (Sheldrick, 1990)'
_diffrn_ambient_temperature 300(2)
_diffrn_measured_fraction_theta_full 0.996
_diffrn_measured_fraction_theta_max 0.996
_diffrn_radiation_monochromator graphite
_diffrn_radiation_source 'fine-focus sealed tube'
_diffrn_radiation_type MoK\a
_diffrn_radiation_wavelength 0.71073
_diffrn_reflns_av_R_equivalents 0.1130
_diffrn_reflns_av_sigmaI/netI 0.0593
_diffrn_reflns_limit_h_max 11
_diffrn_reflns_limit_h_min -11
_diffrn_reflns_limit_k_max 19
_diffrn_reflns_limit_k_min -17
_diffrn_reflns_limit_l_max 18
_diffrn_reflns_limit_l_min -22
_diffrn_reflns_number 18579
_diffrn_reflns_theta_full 25.06
_diffrn_reflns_theta_max 25.06
_diffrn_reflns_theta_min 2.34
_exptl_absorpt_coefficient_mu 0.067
_exptl_crystal_density_diffrn 1.142
_exptl_crystal_density_method 'not measured'
_exptl_crystal_F_000 1080
_refine_diff_density_max 0.272
_refine_diff_density_min -0.259
_refine_diff_density_rms 0.039
_refine_ls_abs_structure_details 'Flack H D (1983), Acta Cryst. A39, 876-881'
_refine_ls_abs_structure_Flack 0.7(19)
_refine_ls_extinction_method none
_refine_ls_goodness_of_fit_ref 1.039
_refine_ls_hydrogen_treatment mixed
_refine_ls_matrix_type full
_refine_ls_number_parameters 354
_refine_ls_number_reflns 5154
_refine_ls_number_restraints 0
_refine_ls_restrained_S_all 1.039
_refine_ls_R_factor_all 0.0563
_refine_ls_R_factor_gt 0.0469
_refine_ls_shift/su_max 0.356
_refine_ls_shift/su_mean 0.036
_refine_ls_structure_factor_coef Fsqd
_refine_ls_weighting_details 'calc w=1/[\s^2^(Fo^2^)+(0.0789P)^2^+0.0000P] where P=(Fo^2^+2Fc^2^)/3'
_refine_ls_weighting_scheme calc
_refine_ls_wR_factor_gt 0.1245
_refine_ls_wR_factor_ref 0.1313
_reflns_number_gt 4342
_reflns_number_total 5154
_reflns_threshold_expression >2sigma(I)
_cod_data_source_file KKB1.CIF
_cod_data_source_block kkb1
_cod_database_code 1513063

loop_
_symmetry_equiv_pos_as_xyz
'x, y, z'
'-x+1/2, -y, z+1/2'
'-x, y+1/2, -z+1/2'
'x+1/2, -y+1/2, -z'

loop_
_atom_site_label
_atom_site_type_symbol
_atom_site_fract_x
_atom_site_fract_y
_atom_site_fract_z
_atom_site_U_iso_or_equiv
_atom_site_adp_type
_atom_site_occupancy
_atom_site_symmetry_multiplicity
_atom_site_calc_flag
_atom_site_refinement_flags
C37 C 0.28333(19) 0.45691(11) 0.12930(10) 0.0392(4) Uani 1 1 d .
C36 C 0.31304(18) 0.46165(10) 0.20184(10) 0.0371(4) Uani 1 1 d .
C35 C 0.26000(18) 0.52934(11) 0.24448(10) 0.0363(4) Uani 1 1 d .
C34 C 0.17308(18) 0.59064(10) 0.21272(10) 0.0374(4) Uani 1 1 d .
C33 C 0.1120(2) 0.65457(11) 0.25655(11) 0.0406(4) Uani 1 1 d .
C32 C 0.2006(2) 0.51964(13) 0.09819(10) 0.0465(5) Uani 1 1 d .
H32 H 0.1823 0.5172 0.0490 0.056 Uiso 1 1 calc R
C31 C 0.1399(2) 0.65583(12) 0.32928(11) 0.0487(5) Uani 1 1 d .
C30 C 0.2901(2) 0.53738(12) 0.31879(10) 0.0454(5) Uani 1 1 d .
H30 H 0.3504 0.5000 0.3401 0.055 Uiso 1 1 calc R
N1 N 0.00533(18) 0.79524(10) 0.26317(10) 0.0507(4) Uani 1 1 d .
H1 H -0.0641 0.8071 0.2892 0.061 Uiso 1 1 calc R
C29 C 0.4232(2) 0.31745(12) 0.19203(11) 0.0508(5) Uani 1 1 d .
H29A H 0.4987 0.2858 0.2114 0.061 Uiso 1 1 calc R
H29B H 0.3426 0.2830 0.1965 0.061 Uiso 1 1 calc R
C28 C 0.3306(2) 0.38513(12) 0.08226(10) 0.0436(4) Uani 1 1 d .
H28 H 0.3587 0.4086 0.0358 0.052 Uiso 1 1 calc R
C27 C 0.4044(2) 0.39707(12) 0.23702(10) 0.0452(5) Uani 1 1 d .
H27A H 0.3664 0.3818 0.2835 0.054 Uiso 1 1 calc R
H27B H 0.4924 0.4222 0.2456 0.054 Uiso 1 1 calc R
O1 O 0.08158(19) 0.71026(10) 0.37632(8) 0.0693(5) Uani 1 1 d .
H1 H 0.0291 0.7410 0.3545 0.104 Uiso 1 1 calc R
C26 C 0.0134(2) 0.71681(11) 0.22154(11) 0.0446(5) Uani 1 1 d .
H26 H 0.0477 0.7304 0.1733 0.054 Uiso 1 1 calc R
C25 C 0.1468(2) 0.58344(11) 0.13761(11) 0.0439(5) Uani 1 1 d .
H25 H 0.0920 0.6230 0.1151 0.053 Uiso 1 1 calc R
C24 C 0.4492(2) 0.33461(12) 0.11245(11) 0.0458(5) Uani 1 1 d .
C23 C 0.2329(2) 0.59836(13) 0.35956(11) 0.0510(5) Uani 1 1 d .
H23 H 0.2551 0.6025 0.4082 0.061 Uiso 1 1 calc R
C22 C -0.2155(2) 0.71035(13) 0.15557(12) 0.0532(5) Uani 1 1 d .
C4 C 0.1488(2) 0.88548(13) 0.18244(13) 0.0545(5) Uani 1 1 d .
C21 C -0.1297(2) 0.68214(11) 0.21332(12) 0.0481(5) Uani 1 1 d .
C9 C 0.4414(3) 0.25237(15) 0.06941(14) 0.0663(6) Uani 1 1 d .
H9A H 0.4937 0.2569 0.0253 0.080 Uiso 1 1 calc R
H9B H 0.4771 0.2062 0.0977 0.080 Uiso 1 1 calc R
C20 C 0.1229(2) 0.85290(13) 0.25800(13) 0.0525(5) Uani 1 1 d .
H20 H 0.2035 0.8217 0.2732 0.063 Uiso 1 1 calc R
C8 C 0.2193(2) 0.31958(14) 0.06770(13) 0.0588(6) Uani 1 1 d .
H8A H 0.1609 0.3136 0.1094 0.071 Uiso 1 1 calc R
H8B H 0.1646 0.3361 0.0267 0.071 Uiso 1 1 calc R
C19 C -0.3150(3) 0.59703(14) 0.25847(18) 0.0787(8) Uani 1 1 d .
H19 H -0.3476 0.5603 0.2934 0.094 Uiso 1 1 calc R
C18 C 0.1004(3) 0.92268(14) 0.31199(15) 0.0652(7) Uani 1 1 d .
H18A H 0.1736 0.9622 0.3090 0.098 Uiso 1 1 calc R
H18B H 0.0968 0.8995 0.3597 0.098 Uiso 1 1 calc R
H18C H 0.0165 0.9506 0.3015 0.098 Uiso 1 1 calc R
C14 C -0.1742(3) 0.76957(16) 0.10276(13) 0.0653(6) Uani 1 1 d .
H14 H -0.0871 0.7917 0.1049 0.078 Uiso 1 1 calc R
C13 C -0.1802(2) 0.62680(13) 0.26312(14) 0.0612(6) Uani 1 1 d .
H13 H -0.1249 0.6085 0.3006 0.073 Uiso 1 1 calc R
C17 C 0.5843(2) 0.37958(17) 0.10148(14) 0.0673(7) Uani 1 1 d .
H17A H 0.6562 0.3460 0.1210 0.101 Uiso 1 1 calc R
H17B H 0.5821 0.4328 0.1257 0.101 Uiso 1 1 calc R
H17C H 0.5994 0.3882 0.0509 0.101 Uiso 1 1 calc R
C12 C -0.2596(3) 0.7949(2) 0.04886(16) 0.0918(10) Uani 1 1 d .
H12 H -0.2300 0.8337 0.0149 0.110 Uiso 1 1 calc R
C3 C 0.0579(3) 0.93964(15) 0.14868(15) 0.0711(7) Uani 1 1 d .
H3 H -0.0208 0.9554 0.1727 0.085 Uiso 1 1 calc R
C11 C -0.4349(3) 0.7065(3) 0.0944(2) 0.0988(11) Uani 1 1 d .
H11 H -0.5228 0.6859 0.0913 0.119 Uiso 1 1 calc R
C5 C 0.2644(3) 0.86454(18) 0.14518(16) 0.0779(8) Uani 1 1 d .
H5 H 0.3272 0.8288 0.1665 0.093 Uiso 1 1 calc R
C15 C -0.3499(3) 0.67891(16) 0.15081(15) 0.0678(7) Uani 1 1 d .
C16 C -0.3961(3) 0.62112(18) 0.2045(2) 0.0836(9) Uani 1 1 d .
H16 H -0.4837 0.6000 0.2018 0.100 Uiso 1 1 calc R
C10 C -0.3908(4) 0.7628(3) 0.0446(2) 0.1135(14) Uani 1 1 d .
H10 H -0.4481 0.7799 0.0076 0.136 Uiso 1 1 calc R
C7 C 0.2933(3) 0.23771(15) 0.05220(15) 0.0719(7) Uani 1 1 d .
H7A H 0.2572 0.1929 0.0820 0.086 Uiso 1 1 calc R
H7B H 0.2825 0.2222 0.0020 0.086 Uiso 1 1 calc R
C6 C 0.2895(4) 0.8955(2) 0.0768(2) 0.1147(12) Uani 1 1 d .
H6 H 0.3683 0.8804 0.0526 0.138 Uiso 1 1 calc R
C2 C 0.0822(4) 0.97015(19) 0.08097(17) 0.0952(10) Uani 1 1 d .
H2 H 0.0195 1.0058 0.0594 0.114 Uiso 1 1 calc R
C1 C 0.1973(5) 0.9488(2) 0.0447(2) 0.1149(13) Uani 1 1 d .
H1A H 0.2136 0.9700 -0.0012 0.138 Uiso 1 1 calc R

loop_
_atom_site_aniso_label
_atom_site_aniso_U_11
_atom_site_aniso_U_22
_atom_site_aniso_U_33
_atom_site_aniso_U_23
_atom_site_aniso_U_13
_atom_site_aniso_U_12
C37 0.0413(10) 0.0408(10) 0.0356(10) -0.0026(8) 0.0013(8) -0.0018(8)
C36 0.0364(9) 0.0378(9) 0.0371(10) -0.0008(8) 0.0003(8) -0.0029(7)
C35 0.0367(9) 0.0380(9) 0.0341(10) 0.0001(7) 0.0017(7) -0.0031(7)
C34 0.0375(9) 0.0369(9) 0.0378(10) 0.0001(8) 0.0008(8) -0.0044(7)
C33 0.0432(10) 0.0362(9) 0.0423(11) 0.0003(8) -0.0001(8) 0.0009(7)
C32 0.0549(12) 0.0514(11) 0.0333(10) -0.0007(8) -0.0061(9) 0.0039(9)
C31 0.0589(14) 0.0434(10) 0.0439(12) -0.0048(9) 0.0092(10) 0.0030(9)
C30 0.0530(12) 0.0434(10) 0.0399(11) -0.0011(8) -0.0085(9) 0.0064(9)
N1 0.0469(10) 0.0408(9) 0.0645(11) -0.0077(8) 0.0070(8) 0.0015(7)
C29 0.0595(13) 0.0436(11) 0.0492(12) -0.0003(9) -0.0032(10) 0.0075(9)
C28 0.0469(11) 0.0485(10) 0.0353(10) -0.0054(8) 0.0027(8) -0.0012(9)
C27 0.0532(12) 0.0418(10) 0.0406(11) 0.0001(8) -0.0038(9) 0.0067(9)
O1 0.0985(13) 0.0636(9) 0.0458(9) -0.0128(8) 0.0051(8) 0.0267(9)
C26 0.0466(11) 0.0357(9) 0.0516(11) 0.0014(8) 0.0035(9) 0.0009(8)
C25 0.0505(12) 0.0415(10) 0.0396(10) 0.0045(8) -0.0055(9) 0.0080(8)
C24 0.0454(11) 0.0464(11) 0.0456(11) -0.0082(9) 0.0029(9) 0.0018(8)
C23 0.0635(14) 0.0541(12) 0.0353(11) -0.0054(9) -0.0023(9) 0.0026(10)
C22 0.0468(12) 0.0528(11) 0.0599(13) -0.0178(10) -0.0026(10) 0.0095(10)
C4 0.0518(12) 0.0408(11) 0.0708(15) -0.0083(10) -0.0010(11) 0.0000(9)
C21 0.0460(11) 0.0366(10) 0.0616(13) -0.0095(9) 0.0059(10) 0.0023(8)
C9 0.0809(18) 0.0581(13) 0.0599(15) -0.0178(11) 0.0032(13) 0.0141(13)
C20 0.0466(12) 0.0399(10) 0.0708(15) -0.0028(10) -0.0089(10) 0.0031(8)
C8 0.0562(14) 0.0650(13) 0.0553(13) -0.0174(11) 0.0000(11) -0.0122(11)
C19 0.0652(17) 0.0444(13) 0.127(2) -0.0013(14) 0.0235(18) -0.0116(11)
C18 0.0663(15) 0.0471(12) 0.0820(17) -0.0097(11) -0.0100(13) 0.0036(11)
C14 0.0588(14) 0.0815(17) 0.0555(14) 0.0017(12) -0.0062(12) 0.0097(12)
C13 0.0554(13) 0.0401(11) 0.0881(17) 0.0055(11) 0.0069(12) -0.0013(9)
C17 0.0480(13) 0.0828(17) 0.0711(16) -0.0051(13) 0.0066(12) 0.0007(12)
C12 0.082(2) 0.131(3) 0.0629(17) 0.0071(18) -0.0141(15) 0.026(2)
C3 0.0730(16) 0.0603(14) 0.0799(19) 0.0050(13) -0.0024(14) 0.0127(12)
C11 0.0536(17) 0.138(3) 0.105(3) -0.045(2) -0.0208(18) 0.0093(18)
C5 0.0777(19) 0.0717(16) 0.084(2) -0.0012(14) 0.0107(15) 0.0138(13)
C15 0.0487(13) 0.0697(15) 0.0851(18) -0.0322(14) -0.0011(12) 0.0011(11)
C16 0.0487(14) 0.0621(15) 0.140(3) -0.0307(18) 0.0064(17) -0.0095(12)
C10 0.076(2) 0.175(4) 0.089(3) -0.007(3) -0.0289(19) 0.033(3)
C7 0.087(2) 0.0587(14) 0.0699(16) -0.0216(12) 0.0038(14) -0.0130(13)
C6 0.122(3) 0.115(3) 0.108(3) 0.004(2) 0.051(2) 0.025(2)
C2 0.124(3) 0.080(2) 0.082(2) 0.0181(16) 0.000(2) 0.021(2)
C1 0.157(4) 0.103(2) 0.085(2) 0.0166(19) 0.024(2) 0.025(3)

loop_
_atom_type_symbol
_atom_type_description
_atom_type_scat_dispersion_real
_atom_type_scat_dispersion_imag
_atom_type_scat_source
C C 0.0033 0.0016 'International Tables Vol C Tables 4.2.6.8 and 6.1.1.4'
H H 0.0000 0.0000 'International Tables Vol C Tables 4.2.6.8 and 6.1.1.4'
N N 0.0061 0.0033 'International Tables Vol C Tables 4.2.6.8 and 6.1.1.4'
O O 0.0106 0.0060 'International Tables Vol C Tables 4.2.6.8 and 6.1.1.4'

loop_
_geom_angle_atom_site_label_1
_geom_angle_atom_site_label_2
_geom_angle_atom_site_label_3
_geom_angle
C36 C37 C32 118.83(17)
C36 C37 C28 122.58(17)
C32 C37 C28 118.54(16)
C37 C36 C35 120.04(17)
C37 C36 C27 120.61(16)
C35 C36 C27 119.33(16)
C30 C35 C34 117.76(17)
C30 C35 C36 121.83(17)
C34 C35 C36 120.40(16)
C25 C34 C35 117.30(16)
C25 C34 C33 122.36(17)
C35 C34 C33 120.30(17)
C31 C33 C34 118.73(18)
C31 C33 C26 122.15(17)
C34 C33 C26 119.06(17)
C25 C32 C37 122.33(17)
O1 C31 C33 123.60(19)
O1 C31 C23 115.75(18)
C33 C31 C23 120.65(18)
C23 C30 C35 121.37(19)
C26 N1 C20 116.76(16)
C24 C29 C27 113.57(17)
C37 C28 C24 115.08(16)
C37 C28 C8 113.22(17)
C24 C28 C8 104.66(16)
C36 C27 C29 113.63(15)
N1 C26 C21 108.08(15)
N1 C26 C33 111.21(16)
C21 C26 C33 113.32(16)
C32 C25 C34 121.04(18)
C29 C24 C28 108.71(17)
C29 C24 C17 111.14(19)
C28 C24 C17 111.88(17)
C29 C24 C9 109.98(19)
C28 C24 C9 102.77(18)
C17 C24 C9 112.02(19)
C30 C23 C31 120.95(19)
C14 C22 C15 117.4(2)
C14 C22 C21 123.5(2)
C15 C22 C21 119.1(2)
C5 C4 C3 117.3(2)
C5 C4 C20 121.4(2)
C3 C4 C20 121.3(2)
C13 C21 C22 119.3(2)
C13 C21 C26 120.2(2)
C22 C21 C26 120.47(19)
C7 C9 C24 106.83(19)
N1 C20 C4 113.82(18)
N1 C20 C18 107.35(19)
C4 C20 C18 112.61(18)
C7 C8 C28 105.83(19)
C16 C19 C13 120.8(3)
C12 C14 C22 121.6(3)
C21 C13 C19 121.1(3)
C14 C12 C10 120.3(3)
C2 C3 C4 121.4(3)
C10 C11 C15 121.2(3)
C4 C5 C6 121.5(3)
C11 C15 C22 119.4(3)
C11 C15 C16 121.8(3)
C22 C15 C16 118.8(3)
C19 C16 C15 121.0(2)
C11 C10 C12 120.1(3)
C9 C7 C8 106.89(19)
C5 C6 C1 119.8(3)
C1 C2 C3 120.6(3)
C2 C1 C6 119.4(3)

loop_
_geom_bond_atom_site_label_1
_geom_bond_atom_site_label_2
_geom_bond_distance
C37 C36 1.379(3)
C37 C32 1.414(3)
C37 C28 1.513(3)
C36 C35 1.437(2)
C36 C27 1.516(3)
C35 C30 1.416(3)
C35 C34 1.428(3)
C34 C25 1.422(3)
C34 C33 1.436(3)
C33 C31 1.377(3)
C33 C26 1.534(3)
C32 C25 1.360(3)
C31 O1 1.358(2)
C31 C23 1.413(3)
C30 C23 1.355(3)
N1 C26 1.471(3)
N1 C20 1.483(3)
C29 C24 1.523(3)
C29 C27 1.530(3)
C28 C24 1.527(3)
C28 C8 1.540(3)
C26 C21 1.525(3)
C24 C17 1.528(3)
C24 C9 1.537(3)
C22 C14 1.420(3)
C22 C15 1.421(3)
C22 C21 1.438(3)
C4 C5 1.375(4)
C4 C3 1.393(3)
C4 C20 1.516(3)
C21 C13 1.371(3)
C9 C7 1.515(4)
C20 C18 1.513(3)
C8 C7 1.523(3)
C19 C16 1.338(4)
C19 C13 1.416(4)
C14 C12 1.368(4)
C12 C10 1.395(5)
C3 C2 1.368(4)
C11 C10 1.359(5)
C11 C15 1.412(4)
C5 C6 1.382(5)
C15 C16 1.430(4)
C6 C1 1.381(5)
C2 C1 1.364(5)
